data_4061278
loop_
_publ_author_name
'Ionkin, Alex S.'
'Marshall, William J.'

_publ_section_title
;
 Rare Organometallic Complex of Divalent, Four-Coordinate Iridium:
 Synthesis, Structural Characterization, and First Insights into Reactivity
;
_journal_coden_ASTM ORGND7
_journal_issue 25
_journal_name_full Organometallics
_journal_page_first 6031
_journal_page_last 6041
_journal_paper_doi 10.1021/om049444k
_journal_volume 23
_journal_year 2004
_chemical_formula_sum 'C30 H49 Ir O4 P2'
_chemical_formula_weight 727.83
_space_group_IT_number 2
_symmetry_cell_setting triclinic
_symmetry_space_group_name_Hall '-P 1'
_symmetry_space_group_name_H-M 'P -1'
_cell_angle_alpha 78.0812(16)
_cell_angle_beta 88.8327(17)
_cell_angle_gamma 69.7442(15)
_cell_formula_units_Z 1
_cell_length_a 8.1966(8)
_cell_length_b 8.6598(9)
_cell_length_c 12.0745(12)
_cell_measurement_temperature 293(2)
_cell_volume 785.50(14)
_diffrn_ambient_temperature 293(2)
_exptl_crystal_density_diffrn 1.539
_cod_depositor_comments
;
The following automatic conversions were performed:
'_symmetry_cell_setting' value 'Triclinic' changed to 'triclinic'
according to '/home/saulius/struct/CIF-dictionaries/cif_core.dic'
dictionary named 'cif_core.dic' version 2.4.1 from 2010-06-29.

Automatic conversion script
Id: cif_fix_enum 1527 2010-12-29 10:47:43Z saulius 
;
_cod_database_code 4061278

loop_
_symmetry_equiv_pos_as_xyz
'x, y, z'
'-x, -y, -z'

loop_
_atom_site_label
_atom_site_type_symbol
_atom_site_fract_x
_atom_site_fract_y
_atom_site_fract_z
_atom_site_U_iso_or_equiv
_atom_site_adp_type
_atom_site_occupancy
_atom_site_symmetry_multiplicity
_atom_site_calc_flag
_atom_site_refinement_flags
_atom_site_disorder_assembly
_atom_site_disorder_group
Ir1 Ir 0.5000 0.5000 0.5000 0.04294(8) Uani 1 2 d S . .
P1 P 0.63476(14) 0.31716(12) 0.66657(8) 0.0471(2) Uani 1 1 d . A .
O1 O 0.3123(3) 0.6014(4) 0.6008(2) 0.0572(7) Uani 1 1 d . . .
C1 C 0.4705(5) 0.3979(5) 0.7635(3) 0.0479(9) Uani 1 1 d . . .
O2 O 0.6109(7) 0.2067(5) 0.9268(3) 0.1043(16) Uani 1 1 d . . .
C2 C 0.3270(5) 0.5367(5) 0.7108(3) 0.0493(9) Uani 1 1 d . . .
C3 C 0.1902(6) 0.6151(7) 0.7763(4) 0.0684(13) Uani 1 1 d . . .
H3A H 0.0969 0.7092 0.7416 0.082 Uiso 1 1 calc R . .
C4 C 0.1943(7) 0.5538(9) 0.8896(4) 0.0772(16) Uani 1 1 d . . .
H4A H 0.1027 0.6057 0.9314 0.093 Uiso 1 1 calc R . .
C5 C 0.3314(8) 0.4163(8) 0.9437(4) 0.0747(16) Uani 1 1 d . . .
H5A H 0.3320 0.3748 1.0212 0.090 Uiso 1 1 calc R . .
C6 C 0.4693(7) 0.3397(6) 0.8814(4) 0.0615(11) Uani 1 1 d . . .
C7 C 0.6249(12) 0.1407(9) 1.0455(5) 0.108(2) Uani 1 1 d . . .
H7A H 0.7321 0.0469 1.0649 0.161 Uiso 1 1 calc R . .
H7B H 0.5286 0.1039 1.0666 0.161 Uiso 1 1 calc R . .
H7C H 0.6235 0.2265 1.0851 0.161 Uiso 1 1 calc R . .
C8 C 0.6672(5) 0.0885(5) 0.6730(4) 0.0542(10) Uani 1 1 d . . .
C9 C 0.7648(8) -0.0361(6) 0.7797(5) 0.0853(17) Uani 1 1 d . . .
H9A H 0.7682 -0.1471 0.7767 0.128 Uiso 1 1 calc R . .
H9B H 0.7061 -0.0037 0.8453 0.128 Uiso 1 1 calc R . .
H9C H 0.8815 -0.0358 0.7841 0.128 Uiso 1 1 calc R . .
C10 C 0.7608(11) 0.0389(7) 0.5688(6) 0.110(3) Uani 1 1 d . . .
H10A H 0.7590 -0.0693 0.5627 0.165 Uiso 1 1 calc R . .
H10B H 0.8792 0.0334 0.5755 0.165 Uiso 1 1 calc R . .
H10C H 0.7032 0.1212 0.5023 0.165 Uiso 1 1 calc R . .
C11 C 0.4874(7) 0.0782(7) 0.6685(7) 0.104(2) Uani 1 1 d . . .
H11A H 0.4970 -0.0355 0.6687 0.157 Uiso 1 1 calc R . .
H11B H 0.4237 0.1515 0.6005 0.157 Uiso 1 1 calc R . .
H11C H 0.4272 0.1120 0.7333 0.157 Uiso 1 1 calc R . .
C12 C 0.8417(7) 0.3508(6) 0.7028(4) 0.0634(12) Uani 1 1 d . . .
C13 C 0.9917(16) 0.188(2) 0.7971(11) 0.081(4) Uani 0.440(11) 1 d P A 1
H13A H 1.0894 0.2198 0.8109 0.121 Uiso 0.440(11) 1 calc PR A 1
H13B H 1.0305 0.0891 0.7657 0.121 Uiso 0.440(11) 1 calc PR A 1
H13C H 0.9383 0.1651 0.8672 0.121 Uiso 0.440(11) 1 calc PR A 1
C14 C 0.9649(17) 0.355(2) 0.5998(11) 0.057(4) Uani 0.440(11) 1 d P A 1
H14A H 1.0706 0.3649 0.6248 0.086 Uiso 0.440(11) 1 calc PR A 1
H14B H 0.9066 0.4497 0.5399 0.086 Uiso 0.440(11) 1 calc PR A 1
H14C H 0.9920 0.2529 0.5725 0.086 Uiso 0.440(11) 1 calc PR A 1
C15 C 0.8128(13) 0.4851(18) 0.7635(11) 0.069(4) Uani 0.440(11) 1 d P A 1
H15A H 0.9178 0.5100 0.7671 0.104 Uiso 0.440(11) 1 calc PR A 1
H15B H 0.7807 0.4504 0.8389 0.104 Uiso 0.440(11) 1 calc PR A 1
H15C H 0.7210 0.5839 0.7246 0.104 Uiso 0.440(11) 1 calc PR A 1
C13' C 0.8903(13) 0.3029(13) 0.8249(8) 0.070(3) Uani 0.560(11) 1 d P A 2
H13D H 0.9855 0.3380 0.8391 0.106 Uiso 0.560(11) 1 calc PR A 2
H13E H 0.9249 0.1829 0.8498 0.106 Uiso 0.560(11) 1 calc PR A 2
H13F H 0.7924 0.3566 0.8656 0.106 Uiso 0.560(11) 1 calc PR A 2
C14' C 0.9660(17) 0.2824(17) 0.6296(11) 0.063(3) Uani 0.560(11) 1 d P A 2
H14D H 1.0612 0.3223 0.6321 0.094 Uiso 0.560(11) 1 calc PR A 2
H14E H 0.9146 0.3159 0.5537 0.094 Uiso 0.560(11) 1 calc PR A 2
H14F H 1.0080 0.1617 0.6523 0.094 Uiso 0.560(11) 1 calc PR A 2
C15' C 0.7758(11) 0.5499(11) 0.6667(10) 0.069(3) Uani 0.560(11) 1 d P A 2
H15D H 0.8741 0.5866 0.6596 0.103 Uiso 0.560(11) 1 calc PR A 2
H15E H 0.7032 0.5976 0.7233 0.103 Uiso 0.560(11) 1 calc PR A 2
H15F H 0.7102 0.5862 0.5953 0.103 Uiso 0.560(11) 1 calc PR A 2
H1 H 0.4036 0.3730 0.4788 0.040 Uiso 0.50 1 d P . .

loop_
_atom_site_aniso_label
_atom_site_aniso_U_11
_atom_site_aniso_U_22
_atom_site_aniso_U_33
_atom_site_aniso_U_23
_atom_site_aniso_U_13
_atom_site_aniso_U_12
Ir1 0.03956(11) 0.04431(12) 0.04134(12) -0.01955(9) 0.00436(8) -0.00433(8)
P1 0.0547(5) 0.0382(5) 0.0430(5) -0.0164(4) 0.0053(4) -0.0052(4)
O1 0.0439(14) 0.0725(19) 0.0437(15) -0.0272(14) 0.0015(11) 0.0024(13)
C1 0.061(2) 0.046(2) 0.046(2) -0.0202(17) 0.0144(17) -0.0255(18)
O2 0.167(4) 0.059(2) 0.051(2) 0.0054(17) 0.020(2) -0.005(2)
C2 0.0426(18) 0.067(3) 0.049(2) -0.0330(19) 0.0086(16) -0.0208(18)
C3 0.046(2) 0.109(4) 0.062(3) -0.051(3) 0.0140(19) -0.024(2)
C4 0.061(3) 0.132(5) 0.065(3) -0.058(3) 0.025(2) -0.047(3)
C5 0.112(4) 0.102(4) 0.049(2) -0.037(3) 0.037(3) -0.076(4)
C6 0.094(3) 0.051(2) 0.049(2) -0.0133(19) 0.014(2) -0.037(2)
C7 0.187(8) 0.089(4) 0.047(3) 0.010(3) -0.001(4) -0.063(5)
C8 0.056(2) 0.042(2) 0.064(3) -0.0243(19) -0.0036(19) -0.0081(17)
C9 0.108(4) 0.042(2) 0.092(4) -0.018(2) -0.022(3) -0.004(3)
C10 0.171(7) 0.060(3) 0.108(5) -0.056(3) 0.056(5) -0.032(4)
C11 0.072(3) 0.069(3) 0.184(7) -0.065(4) -0.031(4) -0.016(3)
C12 0.080(3) 0.065(3) 0.063(3) -0.025(2) 0.020(2) -0.042(2)
C13 0.058(7) 0.099(11) 0.070(8) 0.010(7) -0.008(6) -0.024(7)
C14 0.028(4) 0.102(13) 0.034(6) 0.004(6) 0.003(4) -0.023(7)
C15 0.050(5) 0.107(10) 0.066(8) -0.049(7) -0.006(5) -0.028(6)
C13' 0.066(6) 0.082(7) 0.075(6) -0.028(5) -0.019(4) -0.033(5)
C14' 0.060(5) 0.083(9) 0.051(7) -0.013(6) 0.008(5) -0.034(6)
C15' 0.058(5) 0.054(5) 0.103(9) -0.024(5) 0.006(5) -0.027(4)

loop_
_geom_bond_atom_site_label_1
_geom_bond_atom_site_label_2
_geom_bond_distance
_geom_bond_site_symmetry_2
_geom_bond_publ_flag
Ir1 O1 2.012(3) 2_666 ?
Ir1 O1 2.012(3) . ?
Ir1 P1 2.3100(10) 2_666 ?
Ir1 P1 2.3100(10) . ?
P1 C1 1.815(4) . ?
P1 C8 1.890(4) . ?
P1 C12 1.891(5) . ?
O1 C2 1.321(5) . ?
C1 C2 1.404(6) . ?
C1 C6 1.409(6) . ?
O2 C6 1.346(7) . ?
O2 C7 1.420(6) . ?
C2 C3 1.415(5) . ?
C3 C4 1.358(7) . ?
C4 C5 1.374(8) . ?
C5 C6 1.391(7) . ?
C8 C11 1.510(7) . ?
C8 C10 1.521(7) . ?
C8 C9 1.528(7) . ?
C12 C14' 1.390(14) . ?
C12 C15 1.449(11) . ?
C12 C13' 1.471(10) . ?
C12 C15' 1.584(10) . ?
C12 C14 1.588(13) . ?
C12 C13 1.729(13) . ?
